data_8107357
loop_
_publ_author_name
'Liu, Huan-Ni'
'Hao, Yi-Kun'
'Chen, Neng-Hua'
'Li, Lai-Ming'

_publ_section_title
;
 Crystal structure of 14-O-acetyldelcosine, C26H41NO8
;
_journal_issue 1
_journal_name_full 'Zeitschrift f\"ur Kristallographie - New Crystal Structures'
_journal_page_first 75
_journal_page_last 77
_journal_paper_doi 10.1515/ncrs-2022-0501
_journal_volume 238
_journal_year 2023
_chemical_absolute_configuration ad
_chemical_formula_moiety 'C26 H41 N O8'
_chemical_formula_sum 'C26 H41 N O8'
_chemical_formula_weight 495.60
_space_group_crystal_system orthorhombic
_space_group_IT_number 19
_space_group_name_Hall 'P 2ac 2ab'
_space_group_name_H-M_alt 'P 21 21 21'
_atom_sites_solution_hydrogens geom
_atom_sites_solution_primary dual
_cell_angle_alpha 90
_cell_angle_beta 90
_cell_angle_gamma 90
_cell_formula_units_Z 4
_cell_length_a 8.24370(10)
_cell_length_b 13.1867(2)
_cell_length_c 22.8490(4)
_cell_measurement_reflns_used 8866
_cell_measurement_temperature 169.99(10)
_cell_measurement_theta_max 73.6280
_cell_measurement_theta_min 3.8370
_cell_volume 2483.85(6)
_computing_cell_refinement 'CrysAlisPro 1.171.38.43f (Rigaku OD, 2015)'
_computing_data_collection 'CrysAlisPro 1.171.38.43f (Rigaku OD, 2015)'
_computing_data_reduction 'CrysAlisPro 1.171.38.43f (Rigaku OD, 2015)'
_computing_molecular_graphics 'Olex2 (Dolomanov et al., 2009)'
_computing_publication_material 'Olex2 (Dolomanov et al., 2009)'
_computing_structure_refinement 'ShelXL (Sheldrick, 2015)'
_computing_structure_solution 'ShelXT (Sheldrick, 2015)'
_diffrn_ambient_environment N~2~
_diffrn_ambient_temperature 169.99(10)
_diffrn_detector 'CCD plate'
_diffrn_detector_area_resol_mean 5.2684
_diffrn_detector_type AtlasS2
_diffrn_measured_fraction_theta_full 0.993
_diffrn_measured_fraction_theta_max 0.971
_diffrn_measurement_details
;
List of Runs (angles in degrees, time in seconds):

  # Type    Start    End  Width  t~exp~   \w     \q     \k     \f   Frames
--------------------------------------------------------------------------
  1  \w    -73.00  35.00   1.00    1.00    --  -40.73  77.00 -30.00  108
  2  \w     23.00  97.00   1.00    1.00    --   40.73-125.00-120.00   74
  3  \w     23.00  97.00   1.00    1.00    --   40.73-125.00   0.00   74
  4  \w     16.00 115.00   1.00    1.00    --   40.73  38.00   0.00   99
  5  \w     35.00 133.00   1.00    1.00    --  107.58 -45.00   0.00   98
  6  \w     97.00 178.00   1.00    1.00    --  107.58 119.00  -0.00   81
  7  \w     78.00 178.00   1.00    1.00    --  107.58  61.00 150.00  100
  8  \w     94.00 178.00   1.00    1.00    --  107.58 125.00  60.00   84
  9  \w     94.00 176.00   1.00    1.00    --  107.58 125.00-180.00   82
;
_diffrn_measurement_device 'four-circle diffractometer'
_diffrn_measurement_device_type 'SuperNova, Dual, Cu at zero, AtlasS2'
_diffrn_measurement_method '\w scans'
_diffrn_orient_matrix_type 'CrysAlisPro convention (1999,Acta A55,543-557)'
_diffrn_orient_matrix_UB_11 0.0974734000
_diffrn_orient_matrix_UB_12 -0.0842482000
_diffrn_orient_matrix_UB_13 -0.0307313000
_diffrn_orient_matrix_UB_21 0.0754640000
_diffrn_orient_matrix_UB_22 0.0794760000
_diffrn_orient_matrix_UB_23 -0.0412560000
_diffrn_orient_matrix_UB_31 0.1405008000
_diffrn_orient_matrix_UB_32 0.0157633000
_diffrn_orient_matrix_UB_33 0.0435107000
_diffrn_radiation_monochromator mirror
_diffrn_radiation_probe x-ray
_diffrn_radiation_type CuK\a
_diffrn_radiation_wavelength 1.54184
_diffrn_reflns_av_R_equivalents 0.0263
_diffrn_reflns_av_unetI/netI 0.0285
_diffrn_reflns_Laue_measured_fraction_full 0.993
_diffrn_reflns_Laue_measured_fraction_max 0.971
_diffrn_reflns_limit_h_max 10
_diffrn_reflns_limit_h_min -8
_diffrn_reflns_limit_k_max 15
_diffrn_reflns_limit_k_min -16
_diffrn_reflns_limit_l_max 28
_diffrn_reflns_limit_l_min -26
_diffrn_reflns_number 11294
_diffrn_reflns_point_group_measured_fraction_full 0.972
_diffrn_reflns_point_group_measured_fraction_max 0.937
_diffrn_reflns_theta_full 67.684
_diffrn_reflns_theta_max 73.658
_diffrn_reflns_theta_min 3.869
_diffrn_source 'micro-focus sealed X-ray tube'
_diffrn_source_type 'SuperNova (Cu) X-ray Source'
_exptl_absorpt_coefficient_mu 0.800
_exptl_absorpt_correction_T_max 1.00000
_exptl_absorpt_correction_T_min 0.47749
_exptl_absorpt_correction_type multi-scan
_exptl_absorpt_process_details
;
CrysAlisPro 1.171.38.43f (Rigaku Oxford Diffraction, 2015)
Empirical absorption correction using spherical harmonics,
 implemented in SCALE3 ABSPACK scaling algorithm.
;
_exptl_crystal_colour 'light colourless'
_exptl_crystal_density_diffrn 1.325
_exptl_crystal_description block
_exptl_crystal_F_000 1072
_exptl_crystal_size_max 0.15
_exptl_crystal_size_mid 0.13
_exptl_crystal_size_min 0.1
_refine_diff_density_max 0.318
_refine_diff_density_min -0.178
_refine_diff_density_rms 0.041
_refine_ls_abs_structure_details
;
 Flack x determined using 1815 quotients [(I+)-(I-)]/[(I+)+(I-)]
 (Parsons, Flack and Wagner, Acta Cryst. B69 (2013) 249-259).
;
_refine_ls_abs_structure_Flack 0.00(7)
_refine_ls_extinction_coef 0.0020(3)
_refine_ls_extinction_expression Fc^*^=kFc[1+0.001xFc^2^\l^3^/sin(2\q)]^-1/4^
_refine_ls_extinction_method 'SHELXL-2017/1 (Sheldrick 2017)'
_refine_ls_goodness_of_fit_ref 1.090
_refine_ls_hydrogen_treatment constr
_refine_ls_matrix_type full
_refine_ls_number_parameters 325
_refine_ls_number_reflns 4713
_refine_ls_number_restraints 0
_refine_ls_restrained_S_all 1.090
_refine_ls_R_factor_all 0.0364
_refine_ls_R_factor_gt 0.0357
_refine_ls_shift/su_max 0.000
_refine_ls_shift/su_mean 0.000
_refine_ls_structure_factor_coef Fsqd
_refine_ls_weighting_details 'w=1/[\s^2^(Fo^2^)+(0.0592P)^2^+0.2346P] where P=(Fo^2^+2Fc^2^)/3'
_refine_ls_weighting_scheme calc
_refine_ls_wR_factor_gt 0.0969
_refine_ls_wR_factor_ref 0.0975
_reflns_Friedel_coverage 0.693
_reflns_Friedel_fraction_full 0.944
_reflns_Friedel_fraction_max 0.892
_reflns_number_gt 4616
_reflns_number_total 4713
_reflns_threshold_expression 'I > 2\s(I)'
_cod_data_source_file suppl_j_ncrs-2022-0501_suppl.cif
_cod_data_source_block fy-2
_cod_depositor_comments
;
The following automatic conversions were performed:

data item '_chemical_absolute_configuration' value 'AD' was changed
to 'ad' in accordance with the built-in table derived from the CIF
Core dictionary named 'cif_core.dic' version 2.4.5 last updated on
2014-11-21.

Automatic conversion script
Id: cif_fix_values 8738 2021-04-28 16:35:53Z antanas 
;
_cod_database_code 8107357
_shelx_space_group_comment
;
The symmetry employed for this shelxl refinement is uniquely defined
by the following loop, which should always be used as a source of
symmetry information in preference to the above space-group names.
They are only intended as comments.
;
_reflns_odcompleteness_completeness 99.30
_reflns_odcompleteness_iscentric 1
_reflns_odcompleteness_theta 66.97
_olex2_refinement_description
;
1. Fixed Uiso
 At 1.2 times of:
  All C(H) groups, All C(H,H) groups
 At 1.5 times of:
  All C(H,H,H) groups, All O(H) groups
2.a Ternary CH refined with riding coordinates:
 C17(H17), C9(H9), C10(H10), C6(H6), C5(H5), C13(H13), C14(H14), C16(H16),
 C1(H1a)
2.b Secondary CH2 refined with riding coordinates:
 C15(H15a,H15b), C20(H20a,H20b), C12(H12a,H12b), C19(H19a,H19b), C18(H18a,
 H18b), C3(H3a,H3b), C2(H2a,H2b)
2.c Idealised Me refined as rotating group:
 C25(H25a,H25b,H25c), C21(H21a,H21b,H21c), C22(H22a,H22b,H22c), C24(H24a,H24b,
 H24c), C26(H26a,H26b,H26c)
2.d Idealised tetrahedral OH refined as rotating group:
 O3(H3), O4(H4), O1(H1)
;
_olex2_submission_special_instructions 'No special instructions were received'
_oxdiff_exptl_absorpt_empirical_details
;
Empirical correction (ABSPACK) includes:
- Absorption correction using spherical harmonics
- Frame scaling
;
_oxdiff_exptl_absorpt_empirical_full_max 2.078
_oxdiff_exptl_absorpt_empirical_full_min 0.440

loop_
_space_group_symop_operation_xyz
'x, y, z'
'-x+1/2, -y, z+1/2'
'-x, y+1/2, -z+1/2'
'x+1/2, -y+1/2, -z'

loop_
_atom_site_label
_atom_site_type_symbol
_atom_site_fract_x
_atom_site_fract_y
_atom_site_fract_z
_atom_site_U_iso_or_equiv
_atom_site_adp_type
_atom_site_occupancy
_atom_site_site_symmetry_order
_atom_site_calc_flag
_atom_site_refinement_flags_posn
_atom_site_refinement_flags_adp
_atom_site_refinement_flags_occupancy
_atom_site_disorder_assembly
_atom_site_disorder_group
C1 C 0.7956(2) 0.50370(17) 0.39373(10) 0.0256(4) Uani 1 1 d . . . . .
H1A H 0.847524 0.458957 0.365058 0.031 Uiso 1 1 calc R . . . .
C2 C 0.8512(3) 0.4694(2) 0.45373(11) 0.0338(5) Uani 1 1 d . . . . .
H2A H 0.828855 0.397648 0.458469 0.041 Uiso 1 1 calc R . . . .
H2B H 0.967391 0.479378 0.457309 0.041 Uiso 1 1 calc R . . . .
C3 C 0.7647(3) 0.5288(2) 0.50112(10) 0.0344(5) Uani 1 1 d . . . . .
H3A H 0.801845 0.598540 0.500115 0.041 Uiso 1 1 calc R . . . .
H3B H 0.793543 0.500744 0.538956 0.041 Uiso 1 1 calc R . . . .
C4 C 0.5766(3) 0.52728(18) 0.49463(10) 0.0268(5) Uani 1 1 d . . . . .
C5 C 0.5232(2) 0.45535(16) 0.44418(9) 0.0217(4) Uani 1 1 d . . . . .
H5 H 0.548326 0.384413 0.453196 0.026 Uiso 1 1 calc R . . . .
C6 C 0.3401(2) 0.47056(15) 0.43253(9) 0.0208(4) Uani 1 1 d . . . . .
H6 H 0.293106 0.505222 0.466480 0.025 Uiso 1 1 calc R . . . .
C7 C 0.3312(2) 0.54438(16) 0.37903(9) 0.0194(4) Uani 1 1 d . . . . .
C8 C 0.2940(2) 0.48856(15) 0.32082(9) 0.0211(4) Uani 1 1 d . . . . .
C9 C 0.4078(2) 0.39600(16) 0.31399(9) 0.0215(4) Uani 1 1 d . . . . .
H9 H 0.363592 0.337474 0.335077 0.026 Uiso 1 1 calc R . . . .
C10 C 0.5832(2) 0.41749(16) 0.33411(9) 0.0224(4) Uani 1 1 d . . . . .
H10 H 0.631842 0.352317 0.344934 0.027 Uiso 1 1 calc R . . . .
C11 C 0.6071(2) 0.49028(16) 0.38642(9) 0.0206(4) Uani 1 1 d . . . . .
C12 C 0.6715(3) 0.45519(18) 0.27704(9) 0.0272(5) Uani 1 1 d . . . . .
H12A H 0.715712 0.522637 0.282732 0.033 Uiso 1 1 calc R . . . .
H12B H 0.759170 0.409579 0.266608 0.033 Uiso 1 1 calc R . . . .
C13 C 0.5408(3) 0.45607(18) 0.22913(9) 0.0266(5) Uani 1 1 d . . . . .
H13 H 0.588187 0.441289 0.190727 0.032 Uiso 1 1 calc R . . . .
C14 C 0.4326(3) 0.36978(17) 0.24931(10) 0.0257(4) Uani 1 1 d . . . . .
H14 H 0.491369 0.305424 0.246022 0.031 Uiso 1 1 calc R . . . .
C15 C 0.2974(3) 0.56062(16) 0.26763(9) 0.0242(4) Uani 1 1 d . . . . .
H15A H 0.203764 0.545568 0.243457 0.029 Uiso 1 1 calc R . . . .
H15B H 0.284484 0.629387 0.281961 0.029 Uiso 1 1 calc R . . . .
C16 C 0.4488(3) 0.55801(18) 0.22823(9) 0.0257(4) Uani 1 1 d . . . . .
H16 H 0.523110 0.611627 0.240981 0.031 Uiso 1 1 calc R . . . .
C17 C 0.5075(2) 0.58758(16) 0.37614(9) 0.0196(4) Uani 1 1 d . . . . .
H17 H 0.529234 0.613961 0.336820 0.024 Uiso 1 1 calc R . . . .
C18 C 0.5034(3) 0.49664(19) 0.55309(10) 0.0312(5) Uani 1 1 d . . . . .
H18A H 0.536570 0.544193 0.583183 0.037 Uiso 1 1 calc R . . . .
H18B H 0.385926 0.497936 0.550526 0.037 Uiso 1 1 calc R . . . .
C19 C 0.5151(3) 0.63504(17) 0.48061(9) 0.0271(5) Uani 1 1 d . . . . .
H19A H 0.398644 0.637759 0.486562 0.033 Uiso 1 1 calc R . . . .
H19B H 0.565066 0.683011 0.507263 0.033 Uiso 1 1 calc R . . . .
C20 C 0.4967(3) 0.76764(16) 0.40648(10) 0.0273(5) Uani 1 1 d . . . . .
H20A H 0.387847 0.776995 0.421675 0.033 Uiso 1 1 calc R . . . .
H20B H 0.492477 0.776065 0.364331 0.033 Uiso 1 1 calc R . . . .
C21 C 0.6074(3) 0.84748(18) 0.43235(12) 0.0350(5) Uani 1 1 d . . . . .
H21A H 0.574192 0.913334 0.419032 0.053 Uiso 1 1 calc GR . . . .
H21B H 0.717002 0.834855 0.420135 0.053 Uiso 1 1 calc GR . . . .
H21C H 0.601303 0.844901 0.474276 0.053 Uiso 1 1 calc GR . . . .
C22 C 0.2288(3) 0.3225(2) 0.47661(11) 0.0367(6) Uani 1 1 d . . . . .
H22A H 0.172823 0.260315 0.468307 0.055 Uiso 1 1 calc GR . . . .
H22B H 0.165421 0.362483 0.503286 0.055 Uiso 1 1 calc GR . . . .
H22C H 0.332150 0.307652 0.493932 0.055 Uiso 1 1 calc GR . . . .
C23 C 0.1832(3) 0.28837(18) 0.22702(10) 0.0302(5) Uani 1 1 d . . . . .
C24 C 0.0282(3) 0.2997(2) 0.19410(13) 0.0417(6) Uani 1 1 d . . . . .
H24A H -0.009197 0.368431 0.197165 0.063 Uiso 1 1 calc GR . . . .
H24B H -0.051791 0.254807 0.210245 0.063 Uiso 1 1 calc GR . . . .
H24C H 0.045827 0.283149 0.153682 0.063 Uiso 1 1 calc GR . . . .
C25 C 0.5133(4) 0.6211(2) 0.13365(11) 0.0407(6) Uani 1 1 d . . . . .
H25A H 0.465460 0.645563 0.098029 0.061 Uiso 1 1 calc GR . . . .
H25B H 0.589279 0.568153 0.124785 0.061 Uiso 1 1 calc GR . . . .
H25C H 0.568554 0.675751 0.152987 0.061 Uiso 1 1 calc GR . . . .
C26 C 0.5076(5) 0.3691(3) 0.62518(13) 0.0576(9) Uani 1 1 d . . . . .
H26A H 0.391674 0.373603 0.628317 0.086 Uiso 1 1 calc GR . . . .
H26B H 0.556884 0.413509 0.653298 0.086 Uiso 1 1 calc GR . . . .
H26C H 0.541259 0.300577 0.632617 0.086 Uiso 1 1 calc GR . . . .
N1 N 0.5524(2) 0.66417(13) 0.42028(8) 0.0223(4) Uani 1 1 d . . . . .
O1 O 0.85168(19) 0.60412(13) 0.38212(8) 0.0311(4) Uani 1 1 d . . . . .
H1 H 0.794405 0.645016 0.399559 0.047 Uiso 1 1 calc GR . . . .
O2 O 0.25227(18) 0.37757(12) 0.42371(7) 0.0262(3) Uani 1 1 d . . . . .
O3 O 0.21858(17) 0.62386(11) 0.38845(7) 0.0232(3) Uani 1 1 d . . . . .
H3 H 0.126230 0.602606 0.383232 0.035 Uiso 1 1 calc GR . . . .
O4 O 0.12791(17) 0.45398(12) 0.32342(7) 0.0255(3) Uani 1 1 d . . . . .
H4 H 0.114672 0.419847 0.353031 0.038 Uiso 1 1 calc GR . . . .
O5 O 0.2857(2) 0.36506(12) 0.21506(7) 0.0282(3) Uani 1 1 d . . . . .
O6 O 0.2158(3) 0.22038(14) 0.26007(9) 0.0428(4) Uani 1 1 d . . . . .
O7 O 0.3905(2) 0.58278(14) 0.17064(7) 0.0351(4) Uani 1 1 d . . . . .
O8 O 0.5563(2) 0.39794(15) 0.56787(7) 0.0390(4) Uani 1 1 d . . . . .

loop_
_atom_site_aniso_label
_atom_site_aniso_U_11
_atom_site_aniso_U_22
_atom_site_aniso_U_33
_atom_site_aniso_U_23
_atom_site_aniso_U_13
_atom_site_aniso_U_12
O3 0.0187(6) 0.0220(7) 0.0290(7) -0.0035(6) 0.0010(6) 0.0048(6)
O2 0.0285(8) 0.0244(7) 0.0255(7) 0.0028(6) 0.0034(6) -0.0058(6)
O4 0.0197(7) 0.0285(8) 0.0283(7) 0.0006(7) 0.0008(6) -0.0024(6)
O5 0.0311(8) 0.0276(8) 0.0257(7) -0.0044(7) -0.0004(6) -0.0039(6)
O1 0.0238(7) 0.0317(8) 0.0378(9) 0.0023(7) 0.0018(6) -0.0041(6)
O7 0.0379(9) 0.0461(10) 0.0213(7) 0.0058(8) -0.0010(7) -0.0053(8)
O8 0.0491(10) 0.0400(10) 0.0279(9) 0.0135(8) 0.0069(8) 0.0141(8)
N1 0.0262(8) 0.0195(8) 0.0212(8) -0.0011(7) -0.0020(7) 0.0012(7)
O6 0.0513(10) 0.0330(9) 0.0441(10) 0.0028(9) -0.0041(9) -0.0074(8)
C17 0.0192(9) 0.0196(9) 0.0201(9) -0.0009(8) 0.0009(7) 0.0001(7)
C9 0.0243(9) 0.0184(9) 0.0217(10) -0.0023(8) 0.0013(8) 0.0003(8)
C15 0.0268(9) 0.0240(10) 0.0217(9) 0.0002(9) -0.0004(8) 0.0021(8)
C10 0.0211(9) 0.0213(9) 0.0248(10) -0.0012(9) 0.0033(8) 0.0034(8)
C6 0.0216(9) 0.0192(9) 0.0217(9) 0.0000(8) 0.0022(8) -0.0008(8)
C11 0.0185(9) 0.0205(9) 0.0227(10) 0.0009(8) 0.0002(7) 0.0021(7)
C23 0.0345(11) 0.0274(11) 0.0288(11) -0.0088(10) 0.0041(9) -0.0034(10)
C5 0.0220(9) 0.0211(9) 0.0221(10) 0.0022(9) -0.0002(8) 0.0034(8)
C7 0.0184(8) 0.0189(9) 0.0209(9) -0.0014(8) 0.0021(7) 0.0030(7)
C20 0.0313(11) 0.0224(10) 0.0282(10) -0.0003(9) -0.0016(9) 0.0018(9)
C8 0.0184(9) 0.0220(9) 0.0229(9) -0.0012(9) 0.0005(7) 0.0002(8)
C13 0.0281(10) 0.0287(11) 0.0230(10) -0.0051(9) 0.0065(9) -0.0009(9)
C14 0.0270(10) 0.0254(10) 0.0246(10) -0.0041(9) 0.0017(8) 0.0005(8)
C16 0.0295(10) 0.0285(11) 0.0192(9) 0.0014(9) -0.0018(8) -0.0020(9)
C1 0.0172(9) 0.0283(10) 0.0314(11) 0.0000(10) 0.0019(8) -0.0008(8)
C4 0.0293(10) 0.0293(11) 0.0218(10) 0.0019(9) -0.0018(8) 0.0012(9)
C12 0.0226(9) 0.0312(11) 0.0279(10) -0.0026(10) 0.0054(8) 0.0025(9)
C19 0.0316(10) 0.0277(11) 0.0219(10) -0.0013(9) -0.0028(9) 0.0011(9)
C18 0.0363(12) 0.0351(12) 0.0221(10) 0.0030(10) -0.0003(9) 0.0095(10)
C25 0.0581(16) 0.0394(13) 0.0246(11) 0.0030(11) 0.0063(11) -0.0086(13)
C21 0.0373(12) 0.0248(11) 0.0430(13) -0.0034(11) -0.0015(11) -0.0011(10)
C3 0.0301(11) 0.0452(14) 0.0279(11) 0.0051(11) -0.0068(9) -0.0016(11)
C2 0.0212(10) 0.0385(13) 0.0418(13) 0.0083(12) -0.0056(9) 0.0024(9)
C22 0.0393(13) 0.0355(13) 0.0354(12) 0.0127(11) 0.0017(11) -0.0075(11)
C24 0.0341(12) 0.0420(14) 0.0491(15) -0.0103(13) -0.0004(12) -0.0026(11)
C26 0.068(2) 0.067(2) 0.0382(15) 0.0264(16) 0.0157(14) 0.0197(17)

loop_
_atom_type_symbol
_atom_type_description
_atom_type_scat_dispersion_real
_atom_type_scat_dispersion_imag
_atom_type_scat_source
C C 0.0181 0.0091 'International Tables Vol C Tables 4.2.6.8 and 6.1.1.4'
H H 0.0000 0.0000 'International Tables Vol C Tables 4.2.6.8 and 6.1.1.4'
N N 0.0311 0.0180 'International Tables Vol C Tables 4.2.6.8 and 6.1.1.4'
O O 0.0492 0.0322 'International Tables Vol C Tables 4.2.6.8 and 6.1.1.4'

loop_
_geom_angle_atom_site_label_1
_geom_angle_atom_site_label_2
_geom_angle_atom_site_label_3
_geom_angle
_geom_angle_site_symmetry_1
_geom_angle_site_symmetry_3
C7 O3 H3 109.5 . .
C22 O2 C6 112.61(17) . .
C8 O4 H4 109.5 . .
C23 O5 C14 116.69(18) . .
C1 O1 H1 109.5 . .
C25 O7 C16 112.93(19) . .
C18 O8 C26 112.3(2) . .
C20 N1 C17 114.17(16) . .
C19 N1 C17 114.29(17) . .
C19 N1 C20 112.26(17) . .
N1 C17 H17 109.8 . .
N1 C17 C11 109.40(16) . .
N1 C17 C7 117.03(16) . .
C11 C17 H17 109.8 . .
C11 C17 C7 100.70(16) . .
C7 C17 H17 109.8 . .
C10 C9 H9 110.3 . .
C10 C9 C8 113.15(17) . .
C8 C9 H9 110.3 . .
C14 C9 H9 110.3 . .
C14 C9 C10 101.73(16) . .
C14 C9 C8 110.89(17) . .
H15A C15 H15B 107.2 . .
C8 C15 H15A 107.9 . .
C8 C15 H15B 107.9 . .
C16 C15 H15A 107.9 . .
C16 C15 H15B 107.9 . .
C16 C15 C8 117.51(17) . .
C9 C10 H10 107.3 . .
C9 C10 C11 117.62(16) . .
C9 C10 C12 104.15(17) . .
C11 C10 H10 107.3 . .
C11 C10 C12 112.69(17) . .
C12 C10 H10 107.3 . .
O2 C6 H6 108.1 . .
O2 C6 C5 113.89(17) . .
O2 C6 C7 113.42(16) . .
C5 C6 H6 108.1 . .
C5 C6 C7 105.12(16) . .
C7 C6 H6 108.1 . .
C17 C11 C10 109.34(17) . .
C17 C11 C5 97.96(16) . .
C17 C11 C1 116.67(17) . .
C10 C11 C5 114.49(17) . .
C10 C11 C1 106.13(16) . .
C5 C11 C1 112.44(17) . .
O5 C23 C24 111.1(2) . .
O6 C23 O5 123.2(2) . .
O6 C23 C24 125.7(2) . .
C6 C5 C11 104.43(16) . .
C6 C5 H5 111.5 . .
C6 C5 C4 108.95(17) . .
C11 C5 H5 111.5 . .
C4 C5 C11 108.74(17) . .
C4 C5 H5 111.5 . .
O3 C7 C17 110.26(16) . .
O3 C7 C6 111.86(16) . .
O3 C7 C8 110.61(16) . .
C17 C7 C6 102.49(15) . .
C8 C7 C17 108.70(15) . .
C8 C7 C6 112.59(16) . .
N1 C20 H20A 109.2 . .
N1 C20 H20B 109.2 . .
N1 C20 C21 111.86(18) . .
H20A C20 H20B 107.9 . .
C21 C20 H20A 109.2 . .
C21 C20 H20B 109.2 . .
O4 C8 C9 109.26(16) . .
O4 C8 C15 104.13(16) . .
O4 C8 C7 107.58(16) . .
C9 C8 C7 109.95(16) . .
C15 C8 C9 113.27(17) . .
C15 C8 C7 112.31(17) . .
C14 C13 H13 110.9 . .
C14 C13 C16 111.59(17) . .
C14 C13 C12 100.95(18) . .
C16 C13 H13 110.9 . .
C12 C13 H13 110.9 . .
C12 C13 C16 111.15(18) . .
O5 C14 C9 114.88(17) . .
O5 C14 C13 111.14(18) . .
O5 C14 H14 109.6 . .
C9 C14 H14 109.6 . .
C13 C14 C9 101.69(17) . .
C13 C14 H14 109.6 . .
O7 C16 C15 105.04(17) . .
O7 C16 C13 111.96(18) . .
O7 C16 H16 108.5 . .
C15 C16 C13 114.22(18) . .
C15 C16 H16 108.5 . .
C13 C16 H16 108.5 . .
O1 C1 C11 113.87(17) . .
O1 C1 H1A 107.0 . .
O1 C1 C2 110.31(19) . .
C11 C1 H1A 107.0 . .
C2 C1 C11 111.20(18) . .
C2 C1 H1A 107.0 . .
C5 C4 C3 111.09(19) . .
C19 C4 C5 108.33(17) . .
C19 C4 C3 109.6(2) . .
C18 C4 C5 112.1(2) . .
C18 C4 C19 107.24(19) . .
C18 C4 C3 108.37(19) . .
C10 C12 H12A 110.6 . .
C10 C12 H12B 110.6 . .
C13 C12 C10 105.59(17) . .
C13 C12 H12A 110.6 . .
C13 C12 H12B 110.6 . .
H12A C12 H12B 108.8 . .
N1 C19 C4 111.60(18) . .
N1 C19 H19A 109.3 . .
N1 C19 H19B 109.3 . .
C4 C19 H19A 109.3 . .
C4 C19 H19B 109.3 . .
H19A C19 H19B 108.0 . .
O8 C18 C4 109.37(19) . .
O8 C18 H18A 109.8 . .
O8 C18 H18B 109.8 . .
C4 C18 H18A 109.8 . .
C4 C18 H18B 109.8 . .
H18A C18 H18B 108.2 . .
O7 C25 H25A 109.5 . .
O7 C25 H25B 109.5 . .
O7 C25 H25C 109.5 . .
H25A C25 H25B 109.5 . .
H25A C25 H25C 109.5 . .
H25B C25 H25C 109.5 . .
C20 C21 H21A 109.5 . .
C20 C21 H21B 109.5 . .
C20 C21 H21C 109.5 . .
H21A C21 H21B 109.5 . .
H21A C21 H21C 109.5 . .
H21B C21 H21C 109.5 . .
C4 C3 H3A 108.9 . .
C4 C3 H3B 108.9 . .
H3A C3 H3B 107.7 . .
C2 C3 C4 113.2(2) . .
C2 C3 H3A 108.9 . .
C2 C3 H3B 108.9 . .
C1 C2 H2A 109.6 . .
C1 C2 H2B 109.6 . .
C3 C2 C1 110.48(19) . .
C3 C2 H2A 109.6 . .
C3 C2 H2B 109.6 . .
H2A C2 H2B 108.1 . .
O2 C22 H22A 109.5 . .
O2 C22 H22B 109.5 . .
O2 C22 H22C 109.5 . .
H22A C22 H22B 109.5 . .
H22A C22 H22C 109.5 . .
H22B C22 H22C 109.5 . .
C23 C24 H24A 109.5 . .
C23 C24 H24B 109.5 . .
C23 C24 H24C 109.5 . .
H24A C24 H24B 109.5 . .
H24A C24 H24C 109.5 . .
H24B C24 H24C 109.5 . .
O8 C26 H26A 109.5 . .
O8 C26 H26B 109.5 . .
O8 C26 H26C 109.5 . .
H26A C26 H26B 109.5 . .
H26A C26 H26C 109.5 . .
H26B C26 H26C 109.5 . .

loop_
_geom_bond_atom_site_label_1
_geom_bond_atom_site_label_2
_geom_bond_distance
_geom_bond_site_symmetry_2
O3 H3 0.8200 .
O3 C7 1.417(2) .
O2 C6 1.438(2) .
O2 C22 1.423(3) .
O4 H4 0.8200 .
O4 C8 1.444(2) .
O5 C23 1.346(3) .
O5 C14 1.444(3) .
O1 H1 0.8200 .
O1 C1 1.428(3) .
O7 C16 1.438(2) .
O7 C25 1.412(3) .
O8 C18 1.414(3) .
O8 C26 1.422(3) .
N1 C17 1.475(3) .
N1 C20 1.474(3) .
N1 C19 1.464(3) .
O6 C23 1.203(3) .
C17 H17 0.9800 .
C17 C11 1.541(3) .
C17 C7 1.563(3) .
C9 H9 0.9800 .
C9 C10 1.544(3) .
C9 C8 1.547(3) .
C9 C14 1.531(3) .
C15 H15A 0.9700 .
C15 H15B 0.9700 .
C15 C8 1.543(3) .
C15 C16 1.539(3) .
C10 H10 0.9800 .
C10 C11 1.546(3) .
C10 C12 1.574(3) .
C6 H6 0.9800 .
C6 C5 1.546(3) .
C6 C7 1.564(3) .
C11 C5 1.559(3) .
C11 C1 1.573(3) .
C23 C24 1.490(4) .
C5 H5 0.9800 .
C5 C4 1.556(3) .
C7 C8 1.551(3) .
C20 H20A 0.9700 .
C20 H20B 0.9700 .
C20 C21 1.514(3) .
C13 H13 0.9800 .
C13 C14 1.517(3) .
C13 C16 1.544(3) .
C13 C12 1.536(3) .
C14 H14 0.9800 .
C16 H16 0.9800 .
C1 H1A 0.9800 .
C1 C2 1.515(3) .
C4 C19 1.543(3) .
C4 C18 1.521(3) .
C4 C3 1.557(3) .
C12 H12A 0.9700 .
C12 H12B 0.9700 .
C19 H19A 0.9700 .
C19 H19B 0.9700 .
C18 H18A 0.9700 .
C18 H18B 0.9700 .
C25 H25A 0.9600 .
C25 H25B 0.9600 .
C25 H25C 0.9600 .
C21 H21A 0.9600 .
C21 H21B 0.9600 .
C21 H21C 0.9600 .
C3 H3A 0.9700 .
C3 H3B 0.9700 .
C3 C2 1.515(4) .
C2 H2A 0.9700 .
C2 H2B 0.9700 .
C22 H22A 0.9600 .
C22 H22B 0.9600 .
C22 H22C 0.9600 .
C24 H24A 0.9600 .
C24 H24B 0.9600 .
C24 H24C 0.9600 .
C26 H26A 0.9600 .
C26 H26B 0.9600 .
C26 H26C 0.9600 .
